data_7202327
loop_
_publ_author_name
'Du, Miao'
'Zhang, Zhi-Hui'
'Wang, Xiu-Guang'
'Tang, Liang-Fu'
'Zhao, Xiao-Jun'

_publ_section_title
;
 Structural modulation of polythreading and interpenetrating
 coordination networks with an elongated dipyridyl building block and
 various anionic co-ligands
;
_journal_issue 12
_journal_name_full CrystEngComm
_journal_page_first 1855
_journal_paper_doi 10.1039/b810121c
_journal_volume 10
_journal_year 2008
_chemical_formula_sum 'C42 H44 Cd N16.17 O2.74'
_chemical_formula_weight 931.62
_chemical_name_systematic
;
?
;
_space_group_IT_number 54
_symmetry_cell_setting orthorhombic
_symmetry_space_group_name_Hall '-P 2a 2ac'
_symmetry_space_group_name_H-M 'P c c a'
_atom_sites_solution_hydrogens geom
_atom_sites_solution_primary direct
_atom_sites_solution_secondary difmap
_audit_creation_method SHELXL-97
_cell_angle_alpha 90.00
_cell_angle_beta 90.00
_cell_angle_gamma 90.00
_cell_formula_units_Z 4
_cell_length_a 23.637(7)
_cell_length_b 25.067(7)
_cell_length_c 8.195(2)
_cell_measurement_reflns_used 3079
_cell_measurement_temperature 294(2)
_cell_measurement_theta_max 21.42
_cell_measurement_theta_min 2.37
_cell_volume 4856(2)
_computing_cell_refinement 'Bruker APEX II'
_computing_data_collection 'Bruker APEX II'
_computing_data_reduction 'Bruker SAINT'
_computing_molecular_graphics 'Bruker SHELXTL'
_computing_publication_material 'Bruker SHELXTL'
_computing_structure_refinement 'SHELXL-97 (Sheldrick, 1997)'
_computing_structure_solution 'SHELXS-97 (Sheldrick, 1990)'
_diffrn_ambient_temperature 294(2)
_diffrn_measured_fraction_theta_full 0.999
_diffrn_measured_fraction_theta_max 0.999
_diffrn_measurement_device_type 'Apex II CCD area detector'
_diffrn_measurement_method 'phi and omega scans'
_diffrn_radiation_monochromator graphite
_diffrn_radiation_source 'fine-focus sealed tube'
_diffrn_radiation_type MoK\a
_diffrn_radiation_wavelength 0.71073
_diffrn_reflns_av_R_equivalents 0.1290
_diffrn_reflns_av_sigmaI/netI 0.0808
_diffrn_reflns_limit_h_max 25
_diffrn_reflns_limit_h_min -28
_diffrn_reflns_limit_k_max 28
_diffrn_reflns_limit_k_min -29
_diffrn_reflns_limit_l_max 9
_diffrn_reflns_limit_l_min -9
_diffrn_reflns_number 24505
_diffrn_reflns_theta_full 25.00
_diffrn_reflns_theta_max 25.00
_diffrn_reflns_theta_min 1.91
_exptl_absorpt_coefficient_mu 0.502
_exptl_absorpt_correction_T_max 0.8952
_exptl_absorpt_correction_T_min 0.8491
_exptl_absorpt_correction_type multi-scan
_exptl_absorpt_process_details SADABS
_exptl_crystal_colour COLORLESS
_exptl_crystal_density_diffrn 1.274
_exptl_crystal_density_meas ?
_exptl_crystal_density_method 'not measured'
_exptl_crystal_description BLOCK
_exptl_crystal_F_000 1916.6
_exptl_crystal_size_max 0.32
_exptl_crystal_size_mid 0.25
_exptl_crystal_size_min 0.22
_refine_diff_density_max 1.458
_refine_diff_density_min -0.891
_refine_diff_density_rms 0.117
_refine_ls_extinction_expression Fc^*^=kFc[1+0.001xFc^2^\l^3^/sin(2\q)]^-1/4^
_refine_ls_extinction_method SHELXL
_refine_ls_goodness_of_fit_ref 1.065
_refine_ls_hydrogen_treatment constr
_refine_ls_matrix_type full
_refine_ls_number_parameters 313
_refine_ls_number_reflns 4290
_refine_ls_number_restraints 52
_refine_ls_restrained_S_all 1.078
_refine_ls_R_factor_all 0.1018
_refine_ls_R_factor_gt 0.0755
_refine_ls_shift/su_max 0.001
_refine_ls_shift/su_mean 0.000
_refine_ls_structure_factor_coef Fsqd
_refine_ls_weighting_details 'calc w=1/[\s^2^(Fo^2^)+(0.1484P)^2^+2.5489P] where P=(Fo^2^+2Fc^2^)/3'
_refine_ls_weighting_scheme calc
_refine_ls_wR_factor_gt 0.2146
_refine_ls_wR_factor_ref 0.2425
_reflns_number_gt 2976
_reflns_number_total 4290
_reflns_threshold_expression >2sigma(I)
_cod_data_source_file b810121c.txt
_cod_data_source_block 3
_cod_depositor_comments
;
The following automatic conversions were performed:
'_symmetry_cell_setting' value 'Orthorhombic' changed to 'orthorhombic'
according to '/home/saulius/struct/CIF-dictionaries/cif_core.dic'
dictionary named 'cif_core.dic' version 2.4.1 from
2010-06-29.

'_exptl_absorpt_correction_type' value 'MULTI-SCAN' changed
to 'multi-scan' according to
'/home/saulius/struct/CIF-dictionaries/cif_core.dic' dictionary named
'cif_core.dic' version 2.4.1 from
2010-06-29.

'_refine_ls_hydrogen_treatment' value 'Constr' changed to
'constr' according to '/home/saulius/struct/CIF-dictionaries/cif_core.dic'
dictionary named 'cif_core.dic' version 2.4.1 from 2010-06-29.

Automatic conversion script
Id: cif_fix_enum 1527 2010-12-29 10:47:43Z saulius 

The following automatic conversions were performed:

'_exptl_crystal_density_meas' value 'NONE' was changed to '?' - the
value is perceived as not measured.

Automatic conversion script
Id: cif_fix_values 3008 2015-01-20 13:52:24Z robertas 
;
_cod_original_sg_symbol_H-M Pcca
_cod_database_code 7202327

loop_
_symmetry_equiv_pos_as_xyz
'x, y, z'
'-x+1/2, -y, z'
'x+1/2, -y, -z+1/2'
'-x, y, -z+1/2'
'-x, -y, -z'
'x-1/2, y, -z'
'-x-1/2, y, z-1/2'
'x, -y, z-1/2'

loop_
_atom_site_label
_atom_site_type_symbol
_atom_site_fract_x
_atom_site_fract_y
_atom_site_fract_z
_atom_site_U_iso_or_equiv
_atom_site_adp_type
_atom_site_occupancy
_atom_site_symmetry_multiplicity
_atom_site_calc_flag
_atom_site_refinement_flags
_atom_site_disorder_assembly
_atom_site_disorder_group
Cd1 Cd 0.0000 0.23354(2) 0.2500 0.0726(4) Uani 1 2 d S . .
N1 N 0.0539(2) 0.30110(18) 0.3764(6) 0.0662(14) Uani 1 1 d . A .
N2 N 0.20417(17) 0.47936(17) 0.7275(5) 0.0438(10) Uani 1 1 d . . .
N3 N 0.16923(16) 0.51541(15) 0.6523(5) 0.0470(10) Uani 1 1 d . . .
N4 N -0.0479(2) 0.17058(17) 0.0921(6) 0.0665(14) Uani 1 1 d . A .
N5 N -0.1697(2) -0.02599(19) -0.2751(5) 0.0522(11) Uani 1 1 d . A .
N6 N -0.20175(19) 0.01429(17) -0.3378(5) 0.0517(11) Uani 1 1 d . A .
C1 C 0.1129(2) 0.3848(2) 0.5181(7) 0.0510(12) Uani 1 1 d . . .
C2 C 0.0922(3) 0.3427(2) 0.6107(7) 0.0652(15) Uani 1 1 d . A .
H2 H 0.0984 0.3415 0.7228 0.078 Uiso 1 1 calc R . .
C3 C 0.0626(3) 0.3029(3) 0.5348(8) 0.0728(18) Uani 1 1 d . . .
H3 H 0.0479 0.2756 0.5988 0.087 Uiso 1 1 calc R A .
C4 C 0.0740(3) 0.3415(2) 0.2876(7) 0.0661(16) Uani 1 1 d . . .
H4 H 0.0682 0.3412 0.1754 0.079 Uiso 1 1 calc R A .
C5 C 0.1024(2) 0.3828(2) 0.3547(7) 0.0598(14) Uani 1 1 d . A .
H5 H 0.1151 0.4103 0.2881 0.072 Uiso 1 1 calc R . .
C6 C 0.1438(2) 0.43074(19) 0.5920(6) 0.0461(12) Uani 1 1 d . . .
C7 C 0.13265(19) 0.4849(2) 0.5709(6) 0.0452(11) Uani 1 1 d . . .
C8 C 0.0845(2) 0.5115(2) 0.4820(7) 0.0621(15) Uani 1 1 d . . .
H8A H 0.0971 0.5450 0.4383 0.093 Uiso 1 1 calc R . .
H8B H 0.0538 0.5175 0.5565 0.093 Uiso 1 1 calc R . .
H8C H 0.0720 0.4889 0.3947 0.093 Uiso 1 1 calc R . .
C9 C 0.1904(2) 0.4282(2) 0.6951(7) 0.0488(12) Uani 1 1 d . . .
C10 C 0.2224(3) 0.3818(3) 0.7608(8) 0.0728(18) Uani 1 1 d . . .
H10A H 0.2622 0.3890 0.7553 0.109 Uiso 1 1 calc R . .
H10B H 0.2138 0.3506 0.6973 0.109 Uiso 1 1 calc R . .
H10C H 0.2117 0.3758 0.8723 0.109 Uiso 1 1 calc R . .
C11 C 0.2500 0.5000 0.8267(9) 0.0468(16) Uani 1 2 d S . .
H11A H 0.2643 0.4718 0.8963 0.056 Uiso 0.50 1 calc PR . .
H11B H 0.2357 0.5282 0.8963 0.056 Uiso 0.50 1 calc PR . .
C12 C -0.0218(3) 0.1311(2) 0.0187(9) 0.0742(19) Uani 1 1 d . . .
H12 H 0.0173 0.1290 0.0288 0.089 Uiso 1 1 calc R A .
C13 C -0.0491(2) 0.0921(2) -0.0733(7) 0.0641(15) Uani 1 1 d . A .
H13 H -0.0286 0.0647 -0.1214 0.077 Uiso 1 1 calc R . .
C14 C -0.1073(2) 0.0948(2) -0.0922(6) 0.0483(12) Uani 1 1 d . . .
C15 C -0.1341(2) 0.1370(2) -0.0173(7) 0.0599(14) Uani 1 1 d . A .
H15 H -0.1729 0.1413 -0.0301 0.072 Uiso 1 1 calc R . .
C16 C -0.1043(3) 0.1725(2) 0.0759(8) 0.0667(16) Uani 1 1 d . . .
H16 H -0.1240 0.1992 0.1304 0.080 Uiso 1 1 calc R A .
C17 C -0.1390(2) 0.0545(2) -0.1859(6) 0.0468(12) Uani 1 1 d . A .
C18 C -0.1311(2) -0.0010(2) -0.1847(6) 0.0478(12) Uani 1 1 d . . .
C19 C -0.0872(2) -0.0347(2) -0.1009(7) 0.0625(15) Uani 1 1 d . A .
H19A H -0.1002 -0.0709 -0.0950 0.094 Uiso 1 1 calc R . .
H19B H -0.0809 -0.0213 0.0073 0.094 Uiso 1 1 calc R . .
H19C H -0.0525 -0.0333 -0.1616 0.094 Uiso 1 1 calc R . .
C20 C -0.1855(2) 0.0633(2) -0.2855(6) 0.0501(13) Uani 1 1 d . . .
C21 C -0.2119(3) 0.1135(2) -0.3464(8) 0.0706(17) Uani 1 1 d . A .
H21A H -0.2143 0.1124 -0.4633 0.106 Uiso 1 1 calc R . .
H21B H -0.1891 0.1434 -0.3139 0.106 Uiso 1 1 calc R . .
H21C H -0.2491 0.1171 -0.3012 0.106 Uiso 1 1 calc R . .
C22 C -0.2500 0.0000 -0.4378(9) 0.059(2) Uani 1 2 d S . .
H22A H -0.2401 -0.0299 -0.5074 0.071 Uiso 0.50 1 calc PR A .
H22B H -0.2599 0.0299 -0.5074 0.071 Uiso 0.50 1 calc PR . .
N7 N 0.0675(7) 0.2305(8) 0.0735(19) 0.122(6) Uani 0.543(17) 1 d PDU A 1
N8 N 0.0915(7) 0.2298(8) -0.052(2) 0.122(5) Uani 0.543(17) 1 d PDU A 1
N9 N 0.1266(8) 0.2333(7) -0.1539(18) 0.117(6) Uani 0.543(17) 1 d PDU A 1
N8' N 0.1006(7) 0.2395(8) -0.006(3) 0.122(5) Uani 0.457(17) 1 d PDU A 2
O1 O 0.0560(5) 0.2618(5) -0.0219(19) 0.109(6) Uani 0.457(17) 1 d PDU A 2
O2 O 0.1031(7) 0.1964(6) 0.059(2) 0.147(8) Uani 0.457(17) 1 d PDU A 2
O3 O 0.1404(8) 0.2568(9) -0.083(4) 0.204(12) Uani 0.457(17) 1 d PDU A 2

loop_
_atom_site_aniso_label
_atom_site_aniso_U_11
_atom_site_aniso_U_22
_atom_site_aniso_U_33
_atom_site_aniso_U_23
_atom_site_aniso_U_13
_atom_site_aniso_U_12
Cd1 0.0762(5) 0.0353(4) 0.1063(7) 0.000 -0.0484(4) 0.000
N1 0.070(3) 0.053(3) 0.076(4) 0.005(2) -0.028(3) -0.016(2)
N2 0.037(2) 0.048(2) 0.047(2) -0.0005(17) -0.0023(17) -0.0086(18)
N3 0.040(2) 0.047(2) 0.054(3) -0.0037(19) 0.0035(19) -0.0015(17)
N4 0.060(3) 0.044(3) 0.095(4) -0.012(2) -0.032(3) 0.000(2)
N5 0.057(3) 0.055(3) 0.045(2) -0.0074(19) 0.0050(19) -0.004(2)
N6 0.055(3) 0.060(3) 0.040(2) 0.0000(19) -0.0004(19) -0.008(2)
C1 0.049(3) 0.046(3) 0.058(3) 0.002(2) -0.004(2) -0.007(2)
C2 0.073(4) 0.060(3) 0.063(4) 0.009(3) -0.014(3) -0.022(3)
C3 0.078(4) 0.069(4) 0.072(4) 0.013(3) -0.021(3) -0.027(3)
C4 0.082(4) 0.055(4) 0.061(4) 0.005(3) -0.015(3) -0.018(3)
C5 0.074(4) 0.055(3) 0.051(3) 0.006(2) -0.008(3) -0.018(3)
C6 0.043(3) 0.049(3) 0.046(3) -0.001(2) -0.004(2) -0.012(2)
C7 0.030(2) 0.056(3) 0.050(3) -0.004(2) 0.005(2) -0.003(2)
C8 0.043(3) 0.078(4) 0.065(4) -0.005(3) -0.007(2) 0.005(3)
C9 0.044(3) 0.047(3) 0.055(3) 0.003(2) -0.001(2) -0.010(2)
C10 0.071(4) 0.054(4) 0.093(5) 0.009(3) -0.024(3) -0.006(3)
C11 0.040(4) 0.056(4) 0.044(4) 0.000 0.000 -0.007(3)
C12 0.048(3) 0.058(4) 0.116(6) -0.014(4) -0.020(3) 0.001(3)
C13 0.047(3) 0.060(3) 0.085(4) -0.014(3) -0.002(3) 0.002(2)
C14 0.044(3) 0.054(3) 0.047(3) -0.002(2) -0.005(2) -0.005(2)
C15 0.043(3) 0.054(3) 0.083(4) -0.011(3) -0.006(3) -0.001(2)
C16 0.056(3) 0.057(3) 0.087(4) -0.016(3) -0.015(3) 0.003(3)
C17 0.045(3) 0.055(3) 0.040(3) -0.002(2) 0.001(2) -0.005(2)
C18 0.046(3) 0.059(3) 0.039(3) -0.005(2) 0.005(2) -0.003(2)
C19 0.061(4) 0.061(3) 0.065(4) -0.006(3) -0.002(3) 0.006(3)
C20 0.053(3) 0.053(3) 0.045(3) 0.000(2) 0.001(2) -0.006(2)
C21 0.069(4) 0.070(4) 0.073(4) 0.016(3) -0.018(3) -0.008(3)
C22 0.058(5) 0.085(6) 0.035(4) 0.000 0.000 -0.026(4)
N7 0.103(9) 0.132(10) 0.130(9) -0.019(7) 0.033(7) -0.033(7)
N8 0.126(6) 0.120(7) 0.121(7) 0.016(6) 0.009(6) 0.008(5)
N9 0.124(9) 0.131(9) 0.095(8) 0.011(7) 0.028(7) 0.029(7)
N8' 0.126(6) 0.120(7) 0.121(7) 0.016(6) 0.009(6) 0.008(5)
O1 0.088(8) 0.117(9) 0.123(9) -0.037(7) -0.010(6) 0.031(6)
O2 0.149(11) 0.159(11) 0.133(10) 0.047(8) -0.006(8) -0.010(8)
O3 0.198(14) 0.201(14) 0.213(15) 0.031(9) 0.002(10) -0.021(9)

loop_
_atom_type_symbol
_atom_type_description
_atom_type_scat_dispersion_real
_atom_type_scat_dispersion_imag
_atom_type_scat_source
C C 0.0033 0.0016 'International Tables Vol C Tables 4.2.6.8 and 6.1.1.4'
H H 0.0000 0.0000 'International Tables Vol C Tables 4.2.6.8 and 6.1.1.4'
N N 0.0061 0.0033 'International Tables Vol C Tables 4.2.6.8 and 6.1.1.4'
O O 0.0106 0.0060 'International Tables Vol C Tables 4.2.6.8 and 6.1.1.4'
Cd Cd -0.8075 1.2024 'International Tables Vol C Tables 4.2.6.8 and 6.1.1.4'

loop_
_geom_angle_atom_site_label_1
_geom_angle_atom_site_label_2
_geom_angle_atom_site_label_3
_geom_angle
_geom_angle_site_symmetry_1
_geom_angle_site_symmetry_3
_geom_angle_publ_flag
N7 Cd1 N7 176.0(10) 4 . ?
N7 Cd1 N4 89.4(6) 4 . ?
N7 Cd1 N4 87.9(4) . . ?
N7 Cd1 N4 87.9(4) 4 4 ?
N7 Cd1 N4 89.4(6) . 4 ?
N4 Cd1 N4 94.9(2) . 4 ?
N7 Cd1 N1 97.5(6) 4 . ?
N7 Cd1 N1 85.4(4) . . ?
N4 Cd1 N1 172.32(18) . . ?
N4 Cd1 N1 88.84(17) 4 . ?
N7 Cd1 N1 85.4(4) 4 4 ?
N7 Cd1 N1 97.5(6) . 4 ?
N4 Cd1 N1 88.84(17) . 4 ?
N4 Cd1 N1 172.32(18) 4 4 ?
N1 Cd1 N1 88.2(2) . 4 ?
C3 N1 C4 117.1(5) . . ?
C3 N1 Cd1 122.9(4) . . ?
C4 N1 Cd1 119.8(4) . . ?
C9 N2 N3 113.2(4) . . ?
C9 N2 C11 129.0(4) . . ?
N3 N2 C11 117.8(3) . . ?
C7 N3 N2 103.7(4) . . ?
C12 N4 C16 116.7(5) . . ?
C12 N4 Cd1 122.4(4) . . ?
C16 N4 Cd1 120.9(4) . . ?
C18 N5 N6 104.0(4) . . ?
C20 N6 N5 113.3(4) . . ?
C20 N6 C22 128.7(4) . . ?
N5 N6 C22 117.9(3) . . ?
C5 C1 C2 116.4(5) . . ?
C5 C1 C6 121.1(5) . . ?
C2 C1 C6 122.5(5) . . ?
C3 C2 C1 119.0(6) . . ?
C3 C2 H2 120.5 . . ?
C1 C2 H2 120.5 . . ?
N1 C3 C2 123.7(6) . . ?
N1 C3 H3 118.1 . . ?
C2 C3 H3 118.1 . . ?
N1 C4 C5 122.4(5) . . ?
N1 C4 H4 118.8 . . ?
C5 C4 H4 118.8 . . ?
C4 C5 C1 121.3(5) . . ?
C4 C5 H5 119.4 . . ?
C1 C5 H5 119.4 . . ?
C9 C6 C7 105.7(4) . . ?
C9 C6 C1 126.8(5) . . ?
C7 C6 C1 127.5(4) . . ?
N3 C7 C6 112.0(4) . . ?
N3 C7 C8 118.6(5) . . ?
C6 C7 C8 129.3(4) . . ?
C7 C8 H8A 109.5 . . ?
C7 C8 H8B 109.5 . . ?
H8A C8 H8B 109.5 . . ?
C7 C8 H8C 109.5 . . ?
H8A C8 H8C 109.5 . . ?
H8B C8 H8C 109.5 . . ?
N2 C9 C6 105.5(4) . . ?
N2 C9 C10 123.4(5) . . ?
C6 C9 C10 131.1(5) . . ?
C9 C10 H10A 109.5 . . ?
C9 C10 H10B 109.5 . . ?
H10A C10 H10B 109.5 . . ?
C9 C10 H10C 109.5 . . ?
H10A C10 H10C 109.5 . . ?
H10B C10 H10C 109.5 . . ?
N2 C11 N2 111.8(5) . 2_565 ?
N2 C11 H11A 109.3 . . ?
N2 C11 H11A 109.3 2_565 . ?
N2 C11 H11B 109.3 . . ?
N2 C11 H11B 109.3 2_565 . ?
H11A C11 H11B 107.9 . . ?
N4 C12 C13 124.0(5) . . ?
N4 C12 H12 118.0 . . ?
C13 C12 H12 118.0 . . ?
C14 C13 C12 119.1(5) . . ?
C14 C13 H13 120.5 . . ?
C12 C13 H13 120.5 . . ?
C15 C14 C13 116.4(5) . . ?
C15 C14 C17 121.7(5) . . ?
C13 C14 C17 122.0(5) . . ?
C16 C15 C14 120.7(5) . . ?
C16 C15 H15 119.6 . . ?
C14 C15 H15 119.6 . . ?
N4 C16 C15 123.0(6) . . ?
N4 C16 H16 118.5 . . ?
C15 C16 H16 118.5 . . ?
C20 C17 C18 105.5(4) . . ?
C20 C17 C14 126.9(5) . . ?
C18 C17 C14 127.5(5) . . ?
N5 C18 C17 111.8(5) . . ?
N5 C18 C19 117.6(5) . . ?
C17 C18 C19 130.7(5) . . ?
C18 C19 H19A 109.5 . . ?
C18 C19 H19B 109.5 . . ?
H19A C19 H19B 109.5 . . ?
C18 C19 H19C 109.5 . . ?
H19A C19 H19C 109.5 . . ?
H19B C19 H19C 109.5 . . ?
N6 C20 C17 105.4(5) . . ?
N6 C20 C21 122.8(5) . . ?
C17 C20 C21 131.5(5) . . ?
C20 C21 H21A 109.5 . . ?
C20 C21 H21B 109.5 . . ?
H21A C21 H21B 109.5 . . ?
C20 C21 H21C 109.5 . . ?
H21A C21 H21C 109.5 . . ?
H21B C21 H21C 109.5 . . ?
N6 C22 N6 111.1(6) . 2_455 ?
N6 C22 H22A 109.4 . . ?
N6 C22 H22A 109.4 2_455 . ?
N6 C22 H22B 109.4 . . ?
N6 C22 H22B 109.4 2_455 . ?
H22A C22 H22B 108.0 . . ?
N8 N7 Cd1 161.0(18) . . ?
N7 N8 N9 163(2) . . ?
O1 N8' O2 120.5(13) . . ?
O1 N8' O3 117.4(12) . . ?
O2 N8' O3 120.8(13) . . ?

loop_
_geom_bond_atom_site_label_1
_geom_bond_atom_site_label_2
_geom_bond_distance
_geom_bond_site_symmetry_2
_geom_bond_publ_flag
Cd1 N7 2.156(11) 4 ?
Cd1 N7 2.156(11) . ?
Cd1 N4 2.334(4) . ?
Cd1 N4 2.334(4) 4 ?
Cd1 N1 2.359(4) . ?
Cd1 N1 2.359(4) 4 ?
N1 C3 1.315(8) . ?
N1 C4 1.334(7) . ?
N2 C9 1.349(7) . ?
N2 N3 1.371(6) . ?
N2 C11 1.450(6) . ?
N3 C7 1.333(6) . ?
N4 C12 1.312(8) . ?
N4 C16 1.339(7) . ?
N5 C18 1.332(7) . ?
N5 N6 1.363(6) . ?
N6 C20 1.357(7) . ?
N6 C22 1.450(6) . ?
C1 C5 1.363(8) . ?
C1 C2 1.389(7) . ?
C1 C6 1.492(7) . ?
C2 C3 1.367(8) . ?
C2 H2 0.9300 . ?
C3 H3 0.9300 . ?
C4 C5 1.351(8) . ?
C4 H4 0.9300 . ?
C5 H5 0.9300 . ?
C6 C9 1.390(7) . ?
C6 C7 1.394(7) . ?
C7 C8 1.506(7) . ?
C8 H8A 0.9600 . ?
C8 H8B 0.9600 . ?
C8 H8C 0.9600 . ?
C9 C10 1.488(8) . ?
C10 H10A 0.9600 . ?
C10 H10B 0.9600 . ?
C10 H10C 0.9600 . ?
C11 N2 1.450(6) 2_565 ?
C11 H11A 0.9700 . ?
C11 H11B 0.9700 . ?
C12 C13 1.392(8) . ?
C12 H12 0.9300 . ?
C13 C14 1.386(7) . ?
C13 H13 0.9300 . ?
C14 C15 1.376(7) . ?
C14 C17 1.473(7) . ?
C15 C16 1.368(7) . ?
C15 H15 0.9300 . ?
C16 H16 0.9300 . ?
C17 C20 1.388(8) . ?
C17 C18 1.404(7) . ?
C18 C19 1.502(7) . ?
C19 H19A 0.9600 . ?
C19 H19B 0.9600 . ?
C19 H19C 0.9600 . ?
C20 C21 1.490(8) . ?
C21 H21A 0.9600 . ?
C21 H21B 0.9600 . ?
C21 H21C 0.9600 . ?
C22 N6 1.450(6) 2_455 ?
C22 H22A 0.9700 . ?
C22 H22B 0.9700 . ?
N7 N8 1.174(7) . ?
N8 N9 1.1811(11) . ?
N8' O1 1.200(10) . ?
N8' O2 1.206(10) . ?
N8' O3 1.213(10) . ?

loop_
_geom_torsion_atom_site_label_1
_geom_torsion_atom_site_label_2
_geom_torsion_atom_site_label_3
_geom_torsion_atom_site_label_4
_geom_torsion
_geom_torsion_site_symmetry_1
_geom_torsion_site_symmetry_2
_geom_torsion_site_symmetry_3
_geom_torsion_site_symmetry_4
_geom_torsion_publ_flag
N7 Cd1 N1 C3 42.3(7) 4 . . . ?
N7 Cd1 N1 C3 -134.9(8) . . . . ?
N4 Cd1 N1 C3 -45.4(5) 4 . . . ?
N1 Cd1 N1 C3 127.5(6) 4 . . . ?
N7 Cd1 N1 C4 -133.4(6) 4 . . . ?
N7 Cd1 N1 C4 49.3(8) . . . . ?
N4 Cd1 N1 C4 138.8(5) 4 . . . ?
N1 Cd1 N1 C4 -48.3(4) 4 . . . ?
C9 N2 N3 C7 0.1(5) . . . . ?
C11 N2 N3 C7 179.4(4) . . . . ?
N7 Cd1 N4 C12 -138.8(7) 4 . . . ?
N7 Cd1 N4 C12 38.2(8) . . . . ?
N4 Cd1 N4 C12 -50.9(5) 4 . . . ?
N1 Cd1 N4 C12 135.8(5) 4 . . . ?
N7 Cd1 N4 C16 39.4(6) 4 . . . ?
N7 Cd1 N4 C16 -143.5(8) . . . . ?
N4 Cd1 N4 C16 127.3(6) 4 . . . ?
N1 Cd1 N4 C16 -46.0(5) 4 . . . ?
C18 N5 N6 C20 -2.0(6) . . . . ?
C18 N5 N6 C22 -177.3(4) . . . . ?
C5 C1 C2 C3 -0.7(9) . . . . ?
C6 C1 C2 C3 177.8(6) . . . . ?
C4 N1 C3 C2 -1.9(10) . . . . ?
Cd1 N1 C3 C2 -177.8(5) . . . . ?
C1 C2 C3 N1 2.2(11) . . . . ?
C3 N1 C4 C5 0.3(10) . . . . ?
Cd1 N1 C4 C5 176.3(5) . . . . ?
N1 C4 C5 C1 1.1(11) . . . . ?
C2 C1 C5 C4 -0.8(9) . . . . ?
C6 C1 C5 C4 -179.3(6) . . . . ?
C5 C1 C6 C9 -128.9(6) . . . . ?
C2 C1 C6 C9 52.7(8) . . . . ?
C5 C1 C6 C7 50.2(8) . . . . ?
C2 C1 C6 C7 -128.2(6) . . . . ?
N2 N3 C7 C6 -0.4(5) . . . . ?
N2 N3 C7 C8 175.6(4) . . . . ?
C9 C6 C7 N3 0.5(6) . . . . ?
C1 C6 C7 N3 -178.8(5) . . . . ?
C9 C6 C7 C8 -174.9(5) . . . . ?
C1 C6 C7 C8 5.8(9) . . . . ?
N3 N2 C9 C6 0.3(6) . . . . ?
C11 N2 C9 C6 -179.0(5) . . . . ?
N3 N2 C9 C10 179.3(5) . . . . ?
C11 N2 C9 C10 0.0(9) . . . . ?
C7 C6 C9 N2 -0.5(6) . . . . ?
C1 C6 C9 N2 178.8(5) . . . . ?
C7 C6 C9 C10 -179.4(6) . . . . ?
C1 C6 C9 C10 -0.1(10) . . . . ?
C9 N2 C11 N2 104.1(5) . . . 2_565 ?
N3 N2 C11 N2 -75.2(3) . . . 2_565 ?
C16 N4 C12 C13 0.2(10) . . . . ?
Cd1 N4 C12 C13 178.5(5) . . . . ?
N4 C12 C13 C14 1.0(10) . . . . ?
C12 C13 C14 C15 0.3(9) . . . . ?
C12 C13 C14 C17 -179.1(6) . . . . ?
C13 C14 C15 C16 -2.6(8) . . . . ?
C17 C14 C15 C16 176.7(5) . . . . ?
C12 N4 C16 C15 -2.7(10) . . . . ?
Cd1 N4 C16 C15 179.0(5) . . . . ?
C14 C15 C16 N4 4.0(10) . . . . ?
C15 C14 C17 C20 37.6(8) . . . . ?
C13 C14 C17 C20 -143.1(6) . . . . ?
C15 C14 C17 C18 -137.7(6) . . . . ?
C13 C14 C17 C18 41.6(8) . . . . ?
N6 N5 C18 C17 1.5(6) . . . . ?
N6 N5 C18 C19 -178.2(4) . . . . ?
C20 C17 C18 N5 -0.6(6) . . . . ?
C14 C17 C18 N5 175.5(5) . . . . ?
C20 C17 C18 C19 179.1(5) . . . . ?
C14 C17 C18 C19 -4.8(9) . . . . ?
N5 N6 C20 C17 1.7(6) . . . . ?
C22 N6 C20 C17 176.4(5) . . . . ?
N5 N6 C20 C21 175.8(5) . . . . ?
C22 N6 C20 C21 -9.5(9) . . . . ?
C18 C17 C20 N6 -0.6(6) . . . . ?
C14 C17 C20 N6 -176.8(5) . . . . ?
C18 C17 C20 C21 -174.1(6) . . . . ?
C14 C17 C20 C21 9.8(10) . . . . ?
C20 N6 C22 N6 -93.4(5) . . . 2_455 ?
N5 N6 C22 N6 81.1(4) . . . 2_455 ?
